data_4002310
loop_
_publ_author_name
'Breard, Y.'
'Michel, C.'
'Hervieu, M.'
'Nguyen, N.'
'Ducouret, A.'
'Suard, E.'
'Studer, F.'
'Maignan, A.'
'Raveau, B.'

_publ_section_title
;
 A layered oxycarbonate involving trivalent chromium: Sr4 Fe Cr O6 C O3
;
_journal_name_full 'Chemistry of Materials (1,1989-)'
_journal_page_first 2423
_journal_page_last 2429
_journal_volume 13
_journal_year 2001
_chemical_formula_sum 'C Cr Fe O9 Sr4'
_chemical_name_systematic 'Sr4 Fe (Cr O6) (C O3)'
_space_group_IT_number 139
_symmetry_space_group_name_Hall '-I 4 2'
_symmetry_space_group_name_H-M 'I 4/m m m'
_cell_angle_alpha 90
_cell_angle_beta 90
_cell_angle_gamma 90
_cell_formula_units_Z 2
_cell_length_a 3.89477
_cell_length_b 3.89477
_cell_length_c 27.6961
_cell_volume 420.129
_citation_journal_id_ASTM CMATEX
_cod_data_source_file Breard_CMATEX_2001_945.cif
_cod_data_source_block C1Cr1Fe1O9Sr4
_cod_original_cell_volume 420.1286
_cod_original_formula_sum 'C1 Cr1 Fe1 O9 Sr4'
_cod_database_code 4002310

loop_
_symmetry_equiv_pos_as_xyz
x,y,z
-y,x,z
-x,-y,z
y,-x,z
x,-y,-z
y,x,-z
-x,y,-z
-y,-x,-z
-x,-y,-z
y,-x,-z
x,y,-z
-y,x,-z
-x,y,z
-y,-x,z
x,-y,z
y,x,z
x+1/2,y+1/2,z+1/2
-y+1/2,x+1/2,z+1/2
-x+1/2,-y+1/2,z+1/2
y+1/2,-x+1/2,z+1/2
x+1/2,-y+1/2,-z+1/2
y+1/2,x+1/2,-z+1/2
-x+1/2,y+1/2,-z+1/2
-y+1/2,-x+1/2,-z+1/2
-x+1/2,-y+1/2,-z+1/2
y+1/2,-x+1/2,-z+1/2
x+1/2,y+1/2,-z+1/2
-y+1/2,x+1/2,-z+1/2
-x+1/2,y+1/2,z+1/2
-y+1/2,-x+1/2,z+1/2
x+1/2,-y+1/2,z+1/2
y+1/2,x+1/2,z+1/2

loop_
_atom_site_label
_atom_site_type_symbol
_atom_site_fract_x
_atom_site_fract_y
_atom_site_fract_z
_atom_site_occupancy
_atom_site_U_iso_or_equiv
C1 C+4 0 0 0.009 0.5 0.0
Fe1 Fe+3 0 0 0.1435 0.5 0.0
Sr1 Sr+2 0 0 0.5725 1 0.0
O1 O-2 0 0.5 0.6316 1 0.0
Sr2 Sr+2 0 0 0.7003 1 0.0
O3 O-2 0 0 0.0546 0.5 0.0
O4 O-2 0.269 0 0.015 0.25 0.0
Cr1 Cr+3 0 0 0.1435 0.5 0.0
O2 O-2 0 0 0.2104 1 0.0
